data_4037072
loop_
_publ_author_name
'Benmekhbi, Lotfi'
'Louafi, Fadila'
'Roisnel, Thierry'
'Hurvois, Jean-Pierre'

_publ_section_title
;
 Synthesis of Tetrahydroisoquinoline Alkaloids and Related Compounds
 through the Alkylation of Anodically Prepared \a-Amino Nitriles.
;
_journal_issue 15
_journal_name_full 'The Journal of organic chemistry'
_journal_page_first 6721
_journal_page_last 6739
_journal_paper_doi 10.1021/acs.joc.6b01419
_journal_volume 81
_journal_year 2016
_chemical_absolute_configuration unk
_chemical_compound_source 'synthesis as described'
_chemical_formula_moiety 'C19 H21 N O2'
_chemical_formula_sum 'C19 H21 N O2'
_chemical_formula_weight 295.37
_space_group_IT_number 19
_space_group_name_Hall 'P 2ac 2ab'
_space_group_name_H-M_alt 'P 21 21 21'
_symmetry_cell_setting orthorhombic
_symmetry_Int_Tables_number 19
_symmetry_space_group_name_Hall 'P 2ac 2ab'
_symmetry_space_group_name_H-M 'P 21 21 21'
_atom_sites_solution_hydrogens geom
_atom_sites_solution_primary direct
_atom_sites_solution_secondary difmap
_audit_conform_dict_location ftp://ftp.iucr.org/pub/cif_core.dic
_audit_conform_dict_name cif_core.dic
_audit_conform_dict_version 2.4
_audit_creation_date 2010-03-23T10:28:47-00:00
_audit_creation_method 'WinGX routine CIF_UPDATE'
_cell_angle_alpha 90
_cell_angle_beta 90
_cell_angle_gamma 90
_cell_formula_units_Z 4
_cell_length_a 7.4284(2)
_cell_length_b 9.2229(2)
_cell_length_c 22.4749(7)
_cell_measurement_reflns_used 3389
_cell_measurement_temperature 100(2)
_cell_measurement_theta_max 27.45
_cell_measurement_theta_min 2.86
_cell_measurement_wavelength 0.71073
_cell_volume 1539.79(7)
_computing_cell_refinement 'Bruker SMART (Bruker, 2002)'
_computing_data_collection 'Bruker SAINT (Bruker, 2002)'
_computing_data_reduction 'Bruker SAINT (Bruker, 2002)'
_computing_molecular_graphics 'Ortep-3 for Windows (Farrugia, 1997)'
_computing_publication_material
;
           WinGX publication routines (Farrugia, 1999),
           CRYSCAL (T. Roisnel, local program)
;
_computing_structure_refinement 'SHELXL-97 (Sheldrick, 1997)'
_computing_structure_solution 'SIR97 (Altomare et al., 1999))'
_diffrn_ambient_temperature 100(2)
_diffrn_detector 'CCD plate'
_diffrn_measured_fraction_theta_full 0.989
_diffrn_measured_fraction_theta_max 0.989
_diffrn_measurement_device_type 'APEXII, Bruker-AXS'
_diffrn_measurement_method 'CCD rotation images, thin slices'
_diffrn_radiation_monochromator graphite
_diffrn_radiation_probe x-ray
_diffrn_radiation_type MoK\a
_diffrn_radiation_wavelength 0.71073
_diffrn_reflns_av_R_equivalents 0.0277
_diffrn_reflns_av_unetI/netI 0.0277
_diffrn_reflns_limit_h_max 9
_diffrn_reflns_limit_h_min -9
_diffrn_reflns_limit_k_max 10
_diffrn_reflns_limit_k_min -11
_diffrn_reflns_limit_l_max 23
_diffrn_reflns_limit_l_min -29
_diffrn_reflns_number 6930
_diffrn_reflns_theta_full 27.46
_diffrn_reflns_theta_max 27.46
_diffrn_reflns_theta_min 3.5
_exptl_absorpt_coefficient_mu 0.082
_exptl_absorpt_correction_T_max 0.980
_exptl_absorpt_correction_T_min 0.748
_exptl_absorpt_correction_type multi-scan
_exptl_absorpt_process_details
;
  [Sheldrick, G.M. (2002). SADABS Bruker AXS Inc., Madison, Wisconsin, USA]
;
_exptl_crystal_colour colourless
_exptl_crystal_density_diffrn 1.274
_exptl_crystal_density_method 'not measured'
_exptl_crystal_description prism
_exptl_crystal_F_000 632
_exptl_crystal_size_max 0.52
_exptl_crystal_size_mid 0.4
_exptl_crystal_size_min 0.25
_refine_diff_density_max 0.189
_refine_diff_density_min -0.206
_refine_diff_density_rms 0.041
_refine_ls_abs_structure_details 'Flack H D (1983), Acta Cryst. A39, 876-881'
_refine_ls_abs_structure_Flack 0(10)
_refine_ls_extinction_method none
_refine_ls_goodness_of_fit_ref 1.083
_refine_ls_hydrogen_treatment constr
_refine_ls_matrix_type full
_refine_ls_number_parameters 201
_refine_ls_number_reflns 2018
_refine_ls_number_restraints 0
_refine_ls_restrained_S_all 1.083
_refine_ls_R_factor_all 0.0379
_refine_ls_R_factor_gt 0.0342
_refine_ls_shift/su_max 0.005
_refine_ls_shift/su_mean 0.001
_refine_ls_structure_factor_coef Fsqd
_refine_ls_weighting_details 'calc w=1/[\s^2^(Fo^2^)+(0.0405P)^2^+0.2930P] where P=(Fo^2^+2Fc^2^)/3'
_refine_ls_weighting_scheme calc
_refine_ls_wR_factor_gt 0.0812
_refine_ls_wR_factor_ref 0.0838
_reflns_number_gt 1859
_reflns_number_total 2018
_reflns_threshold_expression >2sigma(I)
_cod_data_source_file jo6b01419_si_002.cif
_cod_data_source_block job
_cod_database_code 4037072

loop_
_symmetry_equiv_pos_as_xyz
'x, y, z'
'-x+1/2, -y, z+1/2'
'x+1/2, -y+1/2, -z'
'-x, y+1/2, -z+1/2'

loop_
_atom_site_label
_atom_site_type_symbol
_atom_site_fract_x
_atom_site_fract_y
_atom_site_fract_z
_atom_site_U_iso_or_equiv
_atom_site_adp_type
_atom_site_occupancy
_atom_site_symmetry_multiplicity
_atom_site_calc_flag
_atom_site_refinement_flags
N1 N 0.78107(19) 0.01712(16) 0.16847(6) 0.0167(3) Uani 1 1 d .
C2 C 0.7774(3) -0.06113(19) 0.11155(7) 0.0211(4) Uani 1 1 d .
H2A H 0.7088 -0.1525 0.1161 0.025 Uiso 1 1 calc R
H2B H 0.9017 -0.0858 0.0992 0.025 Uiso 1 1 calc R
C3 C 0.6899(2) 0.0329(2) 0.06476(7) 0.0208(4) Uani 1 1 d .
H3A H 0.7685 0.117 0.0561 0.025 Uiso 1 1 calc R
H3B H 0.6755 -0.0234 0.0276 0.025 Uiso 1 1 calc R
C4 C 0.5083(2) 0.08603(18) 0.08532(8) 0.0178(4) Uani 1 1 d .
C5 C 0.3805(2) 0.13272(19) 0.04423(8) 0.0210(4) Uani 1 1 d .
H5 H 0.4093 0.1319 0.003 0.025 Uiso 1 1 calc R
C6 C 0.2121(3) 0.1804(2) 0.06224(8) 0.0241(4) Uani 1 1 d .
H6 H 0.1269 0.2128 0.0337 0.029 Uiso 1 1 calc R
C7 C 0.1687(2) 0.1803(2) 0.12242(9) 0.0265(4) Uani 1 1 d .
H7 H 0.0534 0.2121 0.1352 0.032 Uiso 1 1 calc R
C8 C 0.2942(2) 0.1336(2) 0.16366(8) 0.0228(4) Uani 1 1 d .
H8 H 0.2635 0.1333 0.2047 0.027 Uiso 1 1 calc R
C9 C 0.4657(2) 0.08673(18) 0.14617(8) 0.0173(4) Uani 1 1 d .
C10 C 0.5987(2) 0.03476(18) 0.19316(7) 0.0174(3) Uani 1 1 d .
H10 H 0.5571 -0.0616 0.2083 0.021 Uiso 1 1 calc R
C11 C 0.6092(2) 0.13947(19) 0.24586(7) 0.0179(4) Uani 1 1 d .
H11A H 0.6251 0.2394 0.2306 0.021 Uiso 1 1 calc R
H11B H 0.4941 0.1362 0.268 0.021 Uiso 1 1 calc R
C12 C 0.7618(2) 0.10451(18) 0.28803(7) 0.0163(3) Uani 1 1 d .
C13 C 0.7640(2) 0.16500(18) 0.34575(7) 0.0172(3) Uani 1 1 d .
H13 H 0.6681 0.2262 0.3581 0.021 Uiso 1 1 calc R
C14 C 0.9035(2) 0.13644(18) 0.38445(7) 0.0166(3) Uani 1 1 d .
O15 O 0.91559(17) 0.18806(13) 0.44166(5) 0.0197(3) Uani 1 1 d .
C16 C 0.7698(3) 0.2769(2) 0.46140(8) 0.0263(4) Uani 1 1 d .
H16A H 0.7615 0.3632 0.4361 0.039 Uiso 1 1 calc R
H16B H 0.7908 0.3064 0.5027 0.039 Uiso 1 1 calc R
H16C H 0.6571 0.2219 0.4589 0.039 Uiso 1 1 calc R
O18 O 1.18381(17) 0.02982(14) 0.40679(5) 0.0225(3) Uani 1 1 d .
C17 C 1.0488(2) 0.04873(18) 0.36581(7) 0.0172(4) Uani 1 1 d .
C19 C 1.3311(2) -0.0607(2) 0.38948(8) 0.0253(4) Uani 1 1 d .
H19A H 1.2857 -0.1569 0.3785 0.038 Uiso 1 1 calc R
H19B H 1.4156 -0.0699 0.4227 0.038 Uiso 1 1 calc R
H19C H 1.3929 -0.0174 0.3553 0.038 Uiso 1 1 calc R
C20 C 1.0453(2) -0.01174(19) 0.30960(8) 0.0188(4) Uani 1 1 d .
H20 H 1.1421 -0.0719 0.2971 0.023 Uiso 1 1 calc R
C21 C 0.9010(2) 0.01419(18) 0.27052(7) 0.0169(3) Uani 1 1 d .
C22 C 0.8958(2) -0.05997(19) 0.21088(7) 0.0198(4) Uani 1 1 d .
H22A H 1.0195 -0.0661 0.1947 0.024 Uiso 1 1 calc R
H22B H 0.8502 -0.1601 0.216 0.024 Uiso 1 1 calc R

loop_
_atom_site_aniso_label
_atom_site_aniso_U_11
_atom_site_aniso_U_22
_atom_site_aniso_U_33
_atom_site_aniso_U_23
_atom_site_aniso_U_13
_atom_site_aniso_U_12
N1 0.0172(7) 0.0195(7) 0.0134(6) -0.0020(6) 0.0003(6) 0.0038(6)
C2 0.0237(9) 0.0221(8) 0.0176(8) -0.0054(7) 0.0007(8) 0.0036(8)
C3 0.0225(8) 0.0260(9) 0.0139(7) -0.0037(7) 0.0012(7) -0.0003(8)
C4 0.0200(8) 0.0143(8) 0.0192(8) -0.0012(7) -0.0011(7) -0.0045(7)
C5 0.0231(9) 0.0199(9) 0.0201(8) 0.0023(7) -0.0037(7) -0.0057(8)
C6 0.0221(8) 0.0226(9) 0.0277(9) 0.0041(8) -0.0057(8) -0.0015(8)
C7 0.0178(8) 0.0277(10) 0.0340(10) -0.0036(9) -0.0017(8) 0.0015(8)
C8 0.0212(8) 0.0261(9) 0.0210(8) -0.0022(8) 0.0008(8) -0.0016(8)
C9 0.0184(8) 0.0144(8) 0.0192(8) -0.0016(7) -0.0009(7) -0.0041(7)
C10 0.0178(8) 0.0166(8) 0.0178(8) -0.0003(7) 0.0026(7) -0.0011(7)
C11 0.0182(8) 0.0194(8) 0.0160(8) -0.0005(7) 0.0027(7) 0.0016(7)
C12 0.0171(8) 0.0151(7) 0.0166(8) 0.0018(7) 0.0018(7) -0.0011(7)
C13 0.0179(8) 0.0155(8) 0.0182(8) -0.0007(7) 0.0048(7) 0.0009(7)
C14 0.0229(8) 0.0139(8) 0.0130(7) -0.0004(6) 0.0029(7) -0.0024(7)
O15 0.0248(6) 0.0205(6) 0.0136(5) -0.0019(5) 0.0014(5) 0.0042(6)
C16 0.0318(10) 0.0268(9) 0.0201(8) -0.0075(8) 0.0023(8) 0.0082(9)
O18 0.0244(6) 0.0256(7) 0.0174(6) -0.0019(5) -0.0035(5) 0.0088(6)
C17 0.0198(8) 0.0166(8) 0.0153(7) 0.0039(7) -0.0001(7) 0.0008(7)
C19 0.0214(9) 0.0304(10) 0.0241(9) 0.0015(8) -0.0025(8) 0.0076(8)
C20 0.0203(8) 0.0173(8) 0.0188(8) 0.0006(7) 0.0021(7) 0.0041(7)
C21 0.0203(8) 0.0154(8) 0.0150(7) 0.0009(7) 0.0019(7) 0.0006(7)
C22 0.0223(8) 0.0195(8) 0.0175(8) -0.0021(7) -0.0006(7) 0.0057(8)

loop_
_atom_type_symbol
_atom_type_description
_atom_type_scat_dispersion_real
_atom_type_scat_dispersion_imag
_atom_type_scat_source
C C 0.0033 0 'International Tables Vol C Tables 4.2.6.8 and 6.1.1.4'
H H 0 0 'International Tables Vol C Tables 4.2.6.8 and 6.1.1.4'
N N 0.0061 0 'International Tables Vol C Tables 4.2.6.8 and 6.1.1.4'
O O 0.0106 0 'International Tables Vol C Tables 4.2.6.8 and 6.1.1.4'

loop_
_geom_angle_atom_site_label_1
_geom_angle_atom_site_label_2
_geom_angle_atom_site_label_3
_geom_angle
C22 N1 C2 109.84(13)
C22 N1 C10 110.12(13)
C2 N1 C10 111.43(13)
N1 C2 C3 109.40(14)
N1 C2 H2A 109.8
C3 C2 H2A 109.8
N1 C2 H2B 109.8
C3 C2 H2B 109.8
H2A C2 H2B 108.2
C4 C3 C2 111.00(14)
C4 C3 H3A 109.4
C2 C3 H3A 109.4
C4 C3 H3B 109.4
C2 C3 H3B 109.4
H3A C3 H3B 108
C5 C4 C9 119.38(17)
C5 C4 C3 120.48(15)
C9 C4 C3 120.13(15)
C6 C5 C4 121.31(17)
C6 C5 H5 119.3
C4 C5 H5 119.3
C5 C6 C7 119.53(17)
C5 C6 H6 120.2
C7 C6 H6 120.2
C8 C7 C6 119.73(17)
C8 C7 H7 120.1
C6 C7 H7 120.1
C7 C8 C9 121.38(17)
C7 C8 H8 119.3
C9 C8 H8 119.3
C4 C9 C8 118.67(16)
C4 C9 C10 121.82(16)
C8 C9 C10 119.49(15)
N1 C10 C9 111.73(13)
N1 C10 C11 108.34(13)
C9 C10 C11 111.77(14)
N1 C10 H10 108.3
C9 C10 H10 108.3
C11 C10 H10 108.3
C12 C11 C10 112.87(14)
C12 C11 H11A 109
C10 C11 H11A 109
C12 C11 H11B 109
C10 C11 H11B 109
H11A C11 H11B 107.8
C21 C12 C13 119.34(15)
C21 C12 C11 120.64(15)
C13 C12 C11 120.02(14)
C14 C13 C12 120.86(15)
C14 C13 H13 119.6
C12 C13 H13 119.6
O15 C14 C13 124.98(16)
O15 C14 C17 115.24(15)
C13 C14 C17 119.78(15)
C14 O15 C16 116.10(14)
O15 C16 H16A 109.5
O15 C16 H16B 109.5
H16A C16 H16B 109.5
O15 C16 H16C 109.5
H16A C16 H16C 109.5
H16B C16 H16C 109.5
C17 O18 C19 116.77(13)
O18 C17 C20 125.18(15)
O18 C17 C14 115.58(14)
C20 C17 C14 119.23(16)
O18 C19 H19A 109.5
O18 C19 H19B 109.5
H19A C19 H19B 109.5
O18 C19 H19C 109.5
H19A C19 H19C 109.5
H19B C19 H19C 109.5
C17 C20 C21 121.11(16)
C17 C20 H20 119.4
C21 C20 H20 119.4
C12 C21 C20 119.61(15)
C12 C21 C22 120.49(15)
C20 C21 C22 119.88(15)
N1 C22 C21 111.97(14)
N1 C22 H22A 109.2
C21 C22 H22A 109.2
N1 C22 H22B 109.2
C21 C22 H22B 109.2
H22A C22 H22B 107.9

loop_
_geom_bond_atom_site_label_1
_geom_bond_atom_site_label_2
_geom_bond_distance
N1 C22 1.463(2)
N1 C2 1.469(2)
N1 C10 1.473(2)
C2 C3 1.510(2)
C2 H2A 0.99
C2 H2B 0.99
C3 C4 1.507(2)
C3 H3A 0.99
C3 H3B 0.99
C4 C5 1.393(2)
C4 C9 1.404(2)
C5 C6 1.387(3)
C5 H5 0.95
C6 C7 1.390(3)
C6 H6 0.95
C7 C8 1.383(3)
C7 H7 0.95
C8 C9 1.402(2)
C8 H8 0.95
C9 C10 1.524(2)
C10 C11 1.530(2)
C10 H10 1
C11 C12 1.512(2)
C11 H11A 0.99
C11 H11B 0.99
C12 C21 1.385(2)
C12 C13 1.412(2)
C13 C14 1.378(2)
C13 H13 0.95
C14 O15 1.3739(19)
C14 C17 1.412(2)
O15 C16 1.428(2)
C16 H16A 0.98
C16 H16B 0.98
C16 H16C 0.98
O18 C17 1.373(2)
O18 C19 1.430(2)
C17 C20 1.381(2)
C19 H19A 0.98
C19 H19B 0.98
C19 H19C 0.98
C20 C21 1.407(2)
C20 H20 0.95
C21 C22 1.505(2)
C22 H22A 0.99
C22 H22B 0.99

loop_
_geom_torsion_atom_site_label_1
_geom_torsion_atom_site_label_2
_geom_torsion_atom_site_label_3
_geom_torsion_atom_site_label_4
_geom_torsion
C22 N1 C2 C3 -168.95(14)
C10 N1 C2 C3 68.74(18)
N1 C2 C3 C4 -53.08(19)
C2 C3 C4 C5 -158.97(16)
C2 C3 C4 C9 20.1(2)
C9 C4 C5 C6 0.2(2)
C3 C4 C5 C6 179.25(16)
C4 C5 C6 C7 -0.7(3)
C5 C6 C7 C8 0.4(3)
C6 C7 C8 C9 0.3(3)
C5 C4 C9 C8 0.5(2)
C3 C4 C9 C8 -178.52(15)
C5 C4 C9 C10 179.04(15)
C3 C4 C9 C10 0.0(2)
C7 C8 C9 C4 -0.8(3)
C7 C8 C9 C10 -179.36(17)
C22 N1 C10 C9 -168.55(13)
C2 N1 C10 C9 -46.41(19)
C22 N1 C10 C11 67.90(17)
C2 N1 C10 C11 -169.96(13)
C4 C9 C10 N1 12.6(2)
C8 C9 C10 N1 -168.90(15)
C4 C9 C10 C11 134.18(17)
C8 C9 C10 C11 -47.3(2)
N1 C10 C11 C12 -46.78(18)
C9 C10 C11 C12 -170.30(13)
C10 C11 C12 C21 16.6(2)
C10 C11 C12 C13 -163.90(15)
C21 C12 C13 C14 0.7(2)
C11 C12 C13 C14 -178.85(15)
C12 C13 C14 O15 -178.73(15)
C12 C13 C14 C17 1.7(2)
C13 C14 O15 C16 0.5(2)
C17 C14 O15 C16 -179.91(14)
C19 O18 C17 C20 -0.4(2)
C19 O18 C17 C14 178.89(15)
O15 C14 C17 O18 -1.4(2)
C13 C14 C17 O18 178.18(15)
O15 C14 C17 C20 177.94(15)
C13 C14 C17 C20 -2.4(2)
O18 C17 C20 C21 -179.84(16)
C14 C17 C20 C21 0.8(2)
C13 C12 C21 C20 -2.3(2)
C11 C12 C21 C20 177.26(15)
C13 C12 C21 C22 175.77(15)
C11 C12 C21 C22 -4.7(2)
C17 C20 C21 C12 1.5(2)
C17 C20 C21 C22 -176.53(16)
C2 N1 C22 C21 -178.76(14)
C10 N1 C22 C21 -55.67(19)
C12 C21 C22 N1 23.7(2)
C20 C21 C22 N1 -158.31(15)
